data_4502184
loop_
_publ_author_name
'Sun, Ya-guang'
'Gu, Xiao-fu'
'Ding, Fu'
'Smet, Philippe F.'
'Gao, En-jun'
'Poelman, Dirk'
'Verpoort, Francis'

_publ_section_title
;
 Synthesis, Crystal Structures, and Properties of Novel Heterometallic
 La/Pr&#x2212;Cu&#x2212;K and Sm/Eu/Tb&#x2212;Cu Coordination Polymers
;
_journal_issue 3
_journal_name_full 'Crystal Growth &amp; Design'
_journal_page_first 1059
_journal_paper_doi 10.1021/cg900299v
_journal_volume 10
_journal_year 2010
_chemical_formula_sum 'C14 H13.75 Cu K0.5 La0.5 N2 O13'
_chemical_formula_weight 570.57
_chemical_name_systematic
; 
 ? 
;
_space_group_IT_number 13
_symmetry_cell_setting monoclinic
_symmetry_space_group_name_Hall '-P 2yc'
_symmetry_space_group_name_H-M 'P 1 2/c 1'
_atom_sites_solution_hydrogens geom
_atom_sites_solution_primary direct
_atom_sites_solution_secondary difmap
_audit_creation_method SHELXL-97
_cell_angle_alpha 90.00
_cell_angle_beta 93.657(2)
_cell_angle_gamma 90.00
_cell_formula_units_Z 4
_cell_length_a 7.9928(9)
_cell_length_b 10.9734(11)
_cell_length_c 20.816(2)
_cell_measurement_reflns_used 5123
_cell_measurement_temperature 293(2)
_cell_measurement_theta_max 26.36
_cell_measurement_theta_min 2.70
_cell_volume 1822.0(3)
_computing_cell_refinement 'Bruker SMART'
_computing_data_collection 'Bruker SMART'
_computing_data_reduction 'Bruker SAINT'
_computing_molecular_graphics 'Bruker SHELXTL'
_computing_publication_material 'Bruker SHELXTL'
_computing_structure_refinement 'SHELXL-97 (Sheldrick, 1997)'
_computing_structure_solution 'SHELXS-97 (Sheldrick, 1990)'
_diffrn_ambient_temperature 293(2)
_diffrn_measured_fraction_theta_full 1.000
_diffrn_measured_fraction_theta_max 1.000
_diffrn_measurement_device_type 'CCD area detector'
_diffrn_measurement_method 'phi and omega scans'
_diffrn_radiation_monochromator graphite
_diffrn_radiation_source 'fine-focus sealed tube'
_diffrn_radiation_type MoK\a
_diffrn_radiation_wavelength 0.71073
_diffrn_reflns_av_R_equivalents 0.0290
_diffrn_reflns_av_sigmaI/netI 0.0321
_diffrn_reflns_limit_h_max 9
_diffrn_reflns_limit_h_min -8
_diffrn_reflns_limit_k_max 13
_diffrn_reflns_limit_k_min -13
_diffrn_reflns_limit_l_max 12
_diffrn_reflns_limit_l_min -24
_diffrn_reflns_number 9101
_diffrn_reflns_theta_full 25.02
_diffrn_reflns_theta_max 25.02
_diffrn_reflns_theta_min 1.86
_exptl_absorpt_coefficient_mu 2.533
_exptl_absorpt_correction_T_max 1.000000
_exptl_absorpt_correction_T_min 0.636440
_exptl_absorpt_correction_type multi-scan
_exptl_absorpt_process_details SADABS
_exptl_crystal_density_diffrn 2.080
_exptl_crystal_density_meas ?
_exptl_crystal_density_method 'not measured'
_exptl_crystal_F_000 1131
_exptl_crystal_size_max 0.20
_exptl_crystal_size_mid 0.16
_exptl_crystal_size_min 0.12
_refine_diff_density_max 0.660
_refine_diff_density_min -0.547
_refine_diff_density_rms 0.092
_refine_ls_extinction_method none
_refine_ls_goodness_of_fit_ref 1.078
_refine_ls_hydrogen_treatment constr
_refine_ls_matrix_type full
_refine_ls_number_parameters 295
_refine_ls_number_reflns 3218
_refine_ls_number_restraints 12
_refine_ls_restrained_S_all 1.078
_refine_ls_R_factor_all 0.0333
_refine_ls_R_factor_gt 0.0271
_refine_ls_shift/su_max 0.001
_refine_ls_shift/su_mean 0.000
_refine_ls_structure_factor_coef Fsqd
_refine_ls_weighting_details 'calc w=1/[\s^2^(Fo^2^)+(0.0375P)^2^+2.0592P] where P=(Fo^2^+2Fc^2^)/3'
_refine_ls_weighting_scheme calc
_refine_ls_wR_factor_gt 0.0713
_refine_ls_wR_factor_ref 0.0746
_reflns_number_gt 2823
_reflns_number_total 3218
_reflns_threshold_expression >2sigma(I)
_cod_data_source_file cg900299v_si_001.cif
_cod_data_source_block 60707b
_cod_depositor_comments
;
The following automatic conversions were performed:

'_symmetry_cell_setting' value 'Monoclinic' changed to 'monoclinic'
according to /home/saulius/struct/CIF-dictionaries/cif_core.dic
dictionary named 'cif_core.dic' version 2.4.2 from
2011-04-26.

'_exptl_absorpt_correction_type' value 'MULTI-SCAN'
changed to 'multi-scan' according to
/home/saulius/struct/CIF-dictionaries/cif_core.dic dictionary named
'cif_core.dic' version 2.4.2 from
2011-04-26.

'_refine_ls_hydrogen_treatment' value 'CONSTR' changed
to 'constr' according to
/home/saulius/struct/CIF-dictionaries/cif_core.dic dictionary named
'cif_core.dic' version 2.4.2 from 2011-04-26.

Automatic conversion script
Id: cif_fix_values 1715 2011-07-08 13:25:40Z adriana 

The following automatic conversions were performed:

'_exptl_crystal_density_meas' value 'NONE' was changed to '?' - the
value is perceived as not measured.

Automatic conversion script
Id: cif_fix_values 3008 2015-01-20 13:52:24Z robertas 
;
_cod_original_sg_symbol_H-M P2/c
_cod_original_formula_sum 'C14 H13.75 Cu K0.50 La0.50 N2 O13'
_cod_database_code 4502184

loop_
_symmetry_equiv_pos_as_xyz
'x, y, z'
'-x, y, -z+1/2'
'-x, -y, -z'
'x, -y, z-1/2'

loop_
_atom_site_label
_atom_site_type_symbol
_atom_site_fract_x
_atom_site_fract_y
_atom_site_fract_z
_atom_site_U_iso_or_equiv
_atom_site_adp_type
_atom_site_occupancy
_atom_site_symmetry_multiplicity
_atom_site_calc_flag
_atom_site_refinement_flags
_atom_site_disorder_assembly
_atom_site_disorder_group
La1 La 1.0000 0.24510(2) 0.2500 0.01728(10) Uani 1 2 d S . .
Cu1 Cu 0.59973(5) 0.33956(4) 0.47569(2) 0.02161(13) Uani 1 1 d . . .
K1 K 0.5000 0.27464(11) 0.7500 0.0351(3) Uani 1 2 d S . .
O1 O 1.0223(3) 0.3209(2) 0.36702(12) 0.0291(6) Uani 1 1 d . A .
O2 O 0.8415(3) 0.2447(2) 0.43463(12) 0.0265(6) Uani 1 1 d . A .
O3 O 1.3889(4) 0.4744(2) 0.68447(12) 0.0349(7) Uani 1 1 d . . .
O4 O 1.4653(3) 0.6066(2) 0.61082(12) 0.0299(6) Uani 1 1 d . . .
O5 O 0.6304(3) 0.2955(2) 0.56593(12) 0.0280(6) Uani 1 1 d . . .
O6 O 0.5436(4) 0.1623(2) 0.63705(12) 0.0343(7) Uani 1 1 d . . .
O7 O 0.0365(4) -0.0697(3) 0.37552(13) 0.0411(8) Uani 1 1 d . . .
O8 O 0.1424(3) 0.0765(2) 0.31559(11) 0.0271(6) Uani 1 1 d . . .
O9 O 0.7716(4) 0.1507(3) 0.31546(13) 0.0416(8) Uani 1 1 d . A .
O10 O 1.0000 0.4725(4) 0.2500 0.0293(11) Uani 0.80 2 d SP A 1
H10A H 1.0910 0.5113 0.2583 0.035 Uiso 0.40 1 d PR A 1
H10B H 0.9091 0.5113 0.2417 0.035 Uiso 0.40 1 d PR A 1
O11 O 1.3023(11) 0.3385(9) 0.2788(4) 0.0324(15) Uani 0.80 1 d P A 1
H11A H 1.3272 0.3683 0.3161 0.039 Uiso 0.80 1 d PR A 1
H11B H 1.3739 0.3394 0.2503 0.039 Uiso 0.80 1 d PR A 1
O11' O 1.288(6) 0.360(5) 0.271(2) 0.068(16) Uani 0.20 1 d PU A 2
H11C H 1.3907 0.3443 0.2819 0.081 Uiso 0.20 1 d PR A 2
H11D H 1.2567 0.4336 0.2658 0.081 Uiso 0.20 1 d PR A 2
O12 O 0.8274(5) 0.3417(3) 0.68686(17) 0.0564(9) Uani 1 1 d . . .
H12A H 0.9156 0.2995 0.6948 0.068 Uiso 1 1 d R . .
H12B H 0.8292 0.4029 0.6617 0.068 Uiso 1 1 d R . .
O13 O 0.8063(4) 0.1368(3) 0.77289(16) 0.0566(9) Uani 1 1 d . . .
H13A H 0.8938 0.1586 0.7548 0.068 Uiso 1 1 d R . .
H13B H 0.8093 0.0750 0.7978 0.068 Uiso 1 1 d R . .
N1 N 1.2785(3) 0.5010(2) 0.51848(13) 0.0177(6) Uani 1 1 d . . .
N2 N 0.4451(3) 0.1984(3) 0.47097(13) 0.0183(6) Uani 1 1 d . . .
C1 C 0.9717(4) 0.3022(3) 0.42196(16) 0.0194(7) Uani 1 1 d . . .
C2 C 1.0776(4) 0.3542(3) 0.47838(16) 0.0176(7) Uani 1 1 d . A .
C3 C 1.0643(4) 0.3093(3) 0.54037(16) 0.0210(7) Uani 1 1 d . . .
H3 H 0.9892 0.2470 0.5479 0.025 Uiso 1 1 calc R A .
C4 C 1.1642(4) 0.3584(3) 0.59089(17) 0.0223(8) Uani 1 1 d . A .
H4 H 1.1604 0.3276 0.6324 0.027 Uiso 1 1 calc R . .
C5 C 1.2692(4) 0.4537(3) 0.57816(16) 0.0183(7) Uani 1 1 d . . .
C6 C 1.3816(5) 0.5145(3) 0.62975(17) 0.0238(8) Uani 1 1 d . A .
C7 C 1.1871(4) 0.4504(3) 0.46930(16) 0.0180(7) Uani 1 1 d . . .
H7 H 1.1971 0.4804 0.4279 0.022 Uiso 1 1 calc R A .
C8 C 0.5412(4) 0.2044(3) 0.58308(17) 0.0219(8) Uani 1 1 d . . .
C9 C 0.4287(4) 0.1486(3) 0.52947(16) 0.0191(7) Uani 1 1 d . . .
C10 C 0.3174(4) 0.0559(3) 0.53927(17) 0.0219(8) Uani 1 1 d . . .
H10 H 0.3079 0.0233 0.5801 0.026 Uiso 1 1 calc R . .
C11 C 0.2197(4) 0.0123(3) 0.48673(17) 0.0219(8) Uani 1 1 d . . .
H11 H 0.1438 -0.0506 0.4921 0.026 Uiso 1 1 calc R . .
C12 C 0.2354(4) 0.0626(3) 0.42627(16) 0.0196(7) Uani 1 1 d . . .
C13 C 0.3502(4) 0.1567(3) 0.42067(17) 0.0210(7) Uani 1 1 d . . .
H13 H 0.3611 0.1918 0.3805 0.025 Uiso 1 1 calc R . .
C14 C 0.1275(4) 0.0185(3) 0.36798(17) 0.0224(8) Uani 1 1 d . . .
O14 O 0.4927(15) 0.9558(6) 0.7688(3) 0.063(3) Uani 0.50 1 d PU . .

loop_
_atom_site_aniso_label
_atom_site_aniso_U_11
_atom_site_aniso_U_22
_atom_site_aniso_U_33
_atom_site_aniso_U_23
_atom_site_aniso_U_13
_atom_site_aniso_U_12
La1 0.02032(16) 0.01860(16) 0.01264(16) 0.000 -0.00117(10) 0.000
Cu1 0.0241(2) 0.0223(2) 0.0180(2) 0.00129(17) -0.00297(17) -0.00724(18)
K1 0.0488(8) 0.0361(7) 0.0204(6) 0.000 0.0017(5) 0.000
O1 0.0350(16) 0.0346(15) 0.0181(14) -0.0052(11) 0.0051(11) -0.0105(12)
O2 0.0257(14) 0.0310(14) 0.0230(14) -0.0042(11) 0.0027(11) -0.0103(11)
O3 0.0502(18) 0.0349(15) 0.0182(14) 0.0048(12) -0.0087(12) -0.0095(13)
O4 0.0349(16) 0.0300(14) 0.0232(14) 0.0061(11) -0.0105(11) -0.0127(12)
O5 0.0294(15) 0.0311(14) 0.0228(14) 0.0000(11) -0.0049(11) -0.0109(12)
O6 0.0475(18) 0.0388(16) 0.0164(14) 0.0012(12) 0.0007(12) -0.0098(13)
O7 0.0488(19) 0.0386(16) 0.0338(16) 0.0085(13) -0.0135(13) -0.0259(15)
O8 0.0346(15) 0.0265(13) 0.0193(13) 0.0059(11) -0.0058(11) -0.0053(12)
O9 0.0402(18) 0.059(2) 0.0254(15) -0.0047(13) 0.0038(13) -0.0168(15)
O10 0.037(3) 0.010(2) 0.037(3) 0.000 -0.027(2) 0.000
O11 0.025(3) 0.043(3) 0.029(3) 0.007(3) -0.0034(19) -0.012(3)
O11' 0.067(17) 0.069(18) 0.066(18) -0.011(10) -0.003(9) 0.013(9)
O12 0.066(2) 0.0444(19) 0.057(2) -0.0025(16) -0.0136(18) -0.0152(17)
O13 0.059(2) 0.058(2) 0.052(2) 0.0119(16) -0.0046(17) 0.0177(17)
N1 0.0182(15) 0.0166(14) 0.0182(15) -0.0001(12) -0.0006(11) -0.0004(12)
N2 0.0174(15) 0.0203(14) 0.0172(15) 0.0018(12) 0.0002(12) -0.0015(12)
C1 0.0240(19) 0.0165(16) 0.0174(18) -0.0012(14) -0.0002(14) 0.0032(15)
C2 0.0185(18) 0.0162(17) 0.0182(18) -0.0029(13) 0.0008(14) 0.0017(13)
C3 0.0238(19) 0.0172(17) 0.0221(19) -0.0011(14) 0.0028(14) -0.0038(14)
C4 0.026(2) 0.0231(18) 0.0175(18) 0.0053(14) 0.0010(15) -0.0009(15)
C5 0.0184(18) 0.0196(17) 0.0170(18) 0.0005(14) 0.0013(14) 0.0017(14)
C6 0.0246(19) 0.0261(19) 0.0198(19) -0.0003(15) -0.0044(15) -0.0012(16)
C7 0.0217(18) 0.0174(17) 0.0150(17) -0.0012(13) 0.0015(13) 0.0014(14)
C8 0.0223(19) 0.0239(18) 0.0196(19) -0.0019(15) 0.0024(15) 0.0025(15)
C9 0.0206(18) 0.0173(17) 0.0197(18) -0.0005(14) 0.0020(14) 0.0043(14)
C10 0.0252(19) 0.0217(18) 0.0191(18) 0.0027(14) 0.0023(14) -0.0007(15)
C11 0.0206(18) 0.0188(17) 0.026(2) 0.0029(15) 0.0003(15) -0.0014(14)
C12 0.0192(18) 0.0179(17) 0.0213(18) -0.0007(14) -0.0010(14) 0.0011(14)
C13 0.0199(18) 0.0207(18) 0.0218(19) 0.0027(14) -0.0026(14) -0.0005(14)
C14 0.0225(19) 0.0204(18) 0.0237(19) -0.0005(15) -0.0035(15) 0.0004(15)
O14 0.042(4) 0.069(4) 0.077(7) -0.011(3) -0.011(6) 0.006(4)

loop_
_atom_type_symbol
_atom_type_description
_atom_type_scat_dispersion_real
_atom_type_scat_dispersion_imag
_atom_type_scat_source
C C 0.0033 0.0016 'International Tables Vol C Tables 4.2.6.8 and 6.1.1.4'
H H 0.0000 0.0000 'International Tables Vol C Tables 4.2.6.8 and 6.1.1.4'
N N 0.0061 0.0033 'International Tables Vol C Tables 4.2.6.8 and 6.1.1.4'
O O 0.0106 0.0060 'International Tables Vol C Tables 4.2.6.8 and 6.1.1.4'
K K 0.2009 0.2494 'International Tables Vol C Tables 4.2.6.8 and 6.1.1.4'
Cu Cu 0.3201 1.2651 'International Tables Vol C Tables 4.2.6.8 and 6.1.1.4'
La La -0.2871 2.4523 'International Tables Vol C Tables 4.2.6.8 and 6.1.1.4'

loop_
_geom_angle_atom_site_label_1
_geom_angle_atom_site_label_2
_geom_angle_atom_site_label_3
_geom_angle
_geom_angle_site_symmetry_1
_geom_angle_site_symmetry_3
O10 La1 O8 137.07(5) . 2_655
O10 La1 O8 137.07(5) . 1_655
O8 La1 O8 85.86(11) 2_655 1_655
O10 La1 O9 113.81(7) . .
O8 La1 O9 71.35(9) 2_655 .
O8 La1 O9 74.25(9) 1_655 .
O10 La1 O9 113.81(7) . 2_755
O8 La1 O9 74.25(9) 2_655 2_755
O8 La1 O9 71.35(9) 1_655 2_755
O9 La1 O9 132.38(14) . 2_755
O10 La1 O1 71.11(6) . .
O8 La1 O1 138.69(8) 2_655 .
O8 La1 O1 73.92(8) 1_655 .
O9 La1 O1 68.65(8) . .
O9 La1 O1 128.72(9) 2_755 .
O10 La1 O1 71.11(6) . 2_755
O8 La1 O1 73.92(8) 2_655 2_755
O8 La1 O1 138.68(8) 1_655 2_755
O9 La1 O1 128.72(9) . 2_755
O9 La1 O1 68.65(8) 2_755 2_755
O1 La1 O1 142.22(12) . 2_755
O10 La1 O11' 61.5(11) . 2_755
O8 La1 O11' 84.3(11) 2_655 2_755
O8 La1 O11' 143.0(11) 1_655 2_755
O9 La1 O11' 68.8(11) . 2_755
O9 La1 O11' 138.4(10) 2_755 2_755
O1 La1 O11' 90.6(10) . 2_755
O1 La1 O11' 71.3(10) 2_755 2_755
O10 La1 O11' 61.5(11) . .
O8 La1 O11' 143.0(11) 2_655 .
O8 La1 O11' 84.3(11) 1_655 .
O9 La1 O11' 138.4(10) . .
O9 La1 O11' 68.8(11) 2_755 .
O1 La1 O11' 71.3(10) . .
O1 La1 O11' 90.6(10) 2_755 .
O11' La1 O11' 123(2) 2_755 .
O10 La1 O11 67.3(2) . .
O8 La1 O11 140.9(2) 2_655 .
O8 La1 O11 77.8(2) 1_655 .
O9 La1 O11 134.70(19) . .
O9 La1 O11 66.9(2) 2_755 .
O1 La1 O11 69.75(19) . .
O1 La1 O11 95.5(2) 2_755 .
O11' La1 O11 128.7(10) 2_755 .
O11' La1 O11 6.5(13) . .
O10 La1 O11 67.3(2) . 2_755
O8 La1 O11 77.8(2) 2_655 2_755
O8 La1 O11 140.9(2) 1_655 2_755
O9 La1 O11 66.9(2) . 2_755
O9 La1 O11 134.70(19) 2_755 2_755
O1 La1 O11 95.5(2) . 2_755
O1 La1 O11 69.75(19) 2_755 2_755
O11' La1 O11 6.5(13) 2_755 2_755
O11' La1 O11 128.7(10) . 2_755
O11 La1 O11 134.6(5) . 2_755
O4 Cu1 O5 170.85(12) 3_766 .
O4 Cu1 N2 93.60(11) 3_766 .
O5 Cu1 N2 83.86(11) . .
O4 Cu1 N1 83.71(11) 3_766 3_766
O5 Cu1 N1 97.36(11) . 3_766
N2 Cu1 N1 170.45(12) . 3_766
O4 Cu1 O2 88.60(11) 3_766 .
O5 Cu1 O2 100.47(10) . .
N2 Cu1 O2 99.04(10) . .
N1 Cu1 O2 90.08(10) 3_766 .
O6 K1 O6 125.58(12) 2_656 .
O6 K1 O3 138.98(9) 2_656 1_455
O6 K1 O3 89.28(8) . 1_455
O6 K1 O3 89.28(8) 2_656 2_756
O6 K1 O3 138.98(9) . 2_756
O3 K1 O3 71.54(11) 1_455 2_756
O6 K1 O13 75.48(9) 2_656 2_656
O6 K1 O13 76.83(10) . 2_656
O3 K1 O13 95.39(9) 1_455 2_656
O3 K1 O13 139.04(10) 2_756 2_656
O6 K1 O13 76.83(10) 2_656 .
O6 K1 O13 75.48(9) . .
O3 K1 O13 139.04(10) 1_455 .
O3 K1 O13 95.39(9) 2_756 .
O13 K1 O13 116.90(15) 2_656 .
O6 K1 O12 65.05(8) 2_656 2_656
O6 K1 O12 129.75(9) . 2_656
O3 K1 O12 76.22(9) 1_455 2_656
O3 K1 O12 81.49(9) 2_756 2_656
O13 K1 O12 57.57(10) 2_656 2_656
O13 K1 O12 141.75(9) . 2_656
O6 K1 O12 129.75(9) 2_656 .
O6 K1 O12 65.05(8) . .
O3 K1 O12 81.49(9) 1_455 .
O3 K1 O12 76.22(9) 2_756 .
O13 K1 O12 141.75(9) 2_656 .
O13 K1 O12 57.57(10) . .
O12 K1 O12 152.47(13) 2_656 .
C1 O1 La1 143.6(2) . .
C1 O2 Cu1 123.5(2) . .
C6 O3 K1 139.4(3) . 1_655
C6 O4 Cu1 114.2(2) . 3_766
C8 O5 Cu1 115.0(2) . .
C8 O6 K1 129.6(2) . .
C14 O8 La1 139.9(2) . 1_455
La1 O10 H10A 120.1 . .
La1 O10 H10B 120.1 . .
H10A O10 H10B 119.9 . .
La1 O11 H11A 120.6 . .
La1 O11 H11B 119.3 . .
H11A O11 H11B 120.1 . .
La1 O11 H11C 160.5 . .
H11A O11 H11C 73.2 . .
H11B O11 H11C 49.4 . .
La1 O11 H11D 91.6 . .
H11A O11 H11D 85.3 . .
H11B O11 H11D 92.5 . .
H11C O11 H11D 104.0 . .
La1 O11' H11A 115.3 . .
La1 O11' H11B 120.1 . .
H11A O11' H11B 107.2 . .
La1 O11' H11C 139.5 . .
H11A O11' H11C 61.6 . .
H11B O11' H11C 45.6 . .
La1 O11' H11D 100.4 . .
H11A O11' H11D 96.4 . .
H11B O11' H11D 115.0 . .
H11C O11' H11D 120.0 . .
K1 O12 H12A 120.1 . .
K1 O12 H12B 119.8 . .
H12A O12 H12B 120.2 . .
K1 O13 H13A 119.5 . .
K1 O13 H13B 120.5 . .
H13A O13 H13B 120.1 . .
C7 N1 C5 119.0(3) . .
C7 N1 Cu1 130.4(2) . 3_766
C5 N1 Cu1 109.5(2) . 3_766
C13 N2 C9 119.1(3) . .
C13 N2 Cu1 129.0(2) . .
C9 N2 Cu1 111.6(2) . .
O1 C1 O2 126.3(3) . .
O1 C1 C2 116.7(3) . .
O2 C1 C2 117.1(3) . .
C7 C2 C3 118.7(3) . .
C7 C2 C1 120.4(3) . .
C3 C2 C1 120.9(3) . .
C4 C3 C2 119.4(3) . .
C4 C3 H3 120.3 . .
C2 C3 H3 120.3 . .
C5 C4 C3 118.5(3) . .
C5 C4 H4 120.8 . .
C3 C4 H4 120.8 . .
N1 C5 C4 122.5(3) . .
N1 C5 C6 114.7(3) . .
C4 C5 C6 122.7(3) . .
O3 C6 O4 125.1(3) . .
O3 C6 C5 119.7(3) . .
O4 C6 C5 115.2(3) . .
N1 C7 C2 121.8(3) . .
N1 C7 H7 119.1 . .
C2 C7 H7 119.1 . .
O6 C8 O5 125.1(3) . .
O6 C8 C9 120.0(3) . .
O5 C8 C9 114.9(3) . .
N2 C9 C10 122.3(3) . .
N2 C9 C8 114.4(3) . .
C10 C9 C8 123.3(3) . .
C9 C10 C11 118.4(3) . .
C9 C10 H10 120.8 . .
C11 C10 H10 120.8 . .
C12 C11 C10 119.9(3) . .
C12 C11 H11 120.1 . .
C10 C11 H11 120.1 . .
C11 C12 C13 118.0(3) . .
C11 C12 C14 121.1(3) . .
C13 C12 C14 120.8(3) . .
N2 C13 C12 122.2(3) . .
N2 C13 H13 118.9 . .
C12 C13 H13 118.9 . .
O7 C14 O8 126.3(3) . .
O7 C14 C12 117.3(3) . .
O8 C14 C12 116.3(3) . .

loop_
_geom_bond_atom_site_label_1
_geom_bond_atom_site_label_2
_geom_bond_distance
_geom_bond_site_symmetry_2
La1 O10 2.495(4) .
La1 O8 2.526(2) 2_655
La1 O8 2.526(2) 1_655
La1 O9 2.565(3) .
La1 O9 2.565(3) 2_755
La1 O1 2.570(2) .
La1 O1 2.570(2) 2_755
La1 O11' 2.64(5) 2_755
La1 O11' 2.64(5) .
La1 O11 2.658(7) .
La1 O11 2.658(7) 2_755
Cu1 O4 1.935(2) 3_766
Cu1 O5 1.940(3) .
Cu1 N2 1.981(3) .
Cu1 N1 2.002(3) 3_766
Cu1 O2 2.400(3) .
K1 O6 2.697(3) 2_656
K1 O6 2.697(3) .
K1 O3 2.702(3) 1_455
K1 O3 2.702(3) 2_756
K1 O13 2.891(3) 2_656
K1 O13 2.891(3) .
K1 O12 3.091(4) 2_656
K1 O12 3.091(4) .
O1 C1 1.254(4) .
O2 C1 1.259(4) .
O3 C6 1.219(4) .
O3 K1 2.702(3) 1_655
O4 C6 1.287(4) .
O4 Cu1 1.935(2) 3_766
O5 C8 1.291(5) .
O6 C8 1.214(4) .
O7 C14 1.227(4) .
O8 C14 1.275(4) .
O8 La1 2.526(2) 1_455
O10 H10A 0.8507 .
O10 H10B 0.8507 .
O11 H11A 0.8538 .
O11 H11B 0.8508 .
O11 H11C 0.7078 .
O11 H11D 1.1327 .
O11' H11A 0.9707 .
O11' H11B 0.8629 .
O11' H11C 0.8503 .
O11' H11D 0.8519 .
O12 H12A 0.8507 .
O12 H12B 0.8526 .
O13 H13A 0.8497 .
O13 H13B 0.8527 .
N1 C7 1.339(4) .
N1 C5 1.353(4) .
N1 Cu1 2.002(3) 3_766
N2 C13 1.334(4) .
N2 C9 1.348(4) .
C1 C2 1.515(5) .
C2 C7 1.391(5) .
C2 C3 1.392(5) .
C3 C4 1.388(5) .
C3 H3 0.9300 .
C4 C5 1.377(5) .
C4 H4 0.9300 .
C5 C6 1.511(5) .
C7 H7 0.9300 .
C8 C9 1.517(5) .
C9 C10 1.375(5) .
C10 C11 1.388(5) .
C10 H10 0.9300 .
C11 C12 1.387(5) .
C11 H11 0.9300 .
C12 C13 1.391(5) .
C12 C14 1.522(5) .
C13 H13 0.9300 .
O14 O14 0.798(14) 2_656

loop_
_geom_torsion_atom_site_label_1
_geom_torsion_atom_site_label_2
_geom_torsion_atom_site_label_3
_geom_torsion_atom_site_label_4
_geom_torsion
_geom_torsion_site_symmetry_1
O10 La1 O1 C1 139.0(4) .
O8 La1 O1 C1 -2.5(5) 2_655
O8 La1 O1 C1 -66.3(4) 1_655
O9 La1 O1 C1 12.7(4) .
O9 La1 O1 C1 -115.2(4) 2_755
O1 La1 O1 C1 139.0(4) 2_755
O11' La1 O1 C1 79.6(12) 2_755
O11' La1 O1 C1 -155.7(13) .
O11 La1 O1 C1 -149.0(5) .
O11 La1 O1 C1 75.3(5) 2_755
O4 Cu1 O2 C1 79.1(3) 3_766
O5 Cu1 O2 C1 -102.1(3) .
N2 Cu1 O2 C1 172.5(3) .
N1 Cu1 O2 C1 -4.6(3) 3_766
O4 Cu1 O5 C8 72.3(7) 3_766
N2 Cu1 O5 C8 -2.1(3) .
N1 Cu1 O5 C8 168.4(3) 3_766
O2 Cu1 O5 C8 -100.2(3) .
O6 K1 O6 C8 168.8(3) 2_656
O3 K1 O6 C8 12.1(3) 1_455
O3 K1 O6 C8 -48.1(4) 2_756
O13 K1 O6 C8 107.8(3) 2_656
O13 K1 O6 C8 -129.5(3) .
O12 K1 O6 C8 83.4(3) 2_656
O12 K1 O6 C8 -68.9(3) .
O4 Cu1 N2 C13 6.4(3) 3_766
O5 Cu1 N2 C13 177.5(3) .
N1 Cu1 N2 C13 79.6(8) 3_766
O2 Cu1 N2 C13 -82.8(3) .
O4 Cu1 N2 C9 -167.3(2) 3_766
O5 Cu1 N2 C9 3.9(2) .
N1 Cu1 N2 C9 -94.0(7) 3_766
O2 Cu1 N2 C9 103.6(2) .
La1 O1 C1 O2 -20.4(6) .
La1 O1 C1 C2 159.7(3) .
Cu1 O2 C1 O1 -111.0(4) .
Cu1 O2 C1 C2 68.9(4) .
O1 C1 C2 C7 21.6(5) .
O2 C1 C2 C7 -158.3(3) .
O1 C1 C2 C3 -160.1(3) .
O2 C1 C2 C3 19.9(5) .
C7 C2 C3 C4 -2.2(5) .
C1 C2 C3 C4 179.5(3) .
C2 C3 C4 C5 2.5(5) .
C7 N1 C5 C4 -2.6(5) .
Cu1 N1 C5 C4 166.3(3) 3_766
C7 N1 C5 C6 178.0(3) .
Cu1 N1 C5 C6 -13.1(3) 3_766
C3 C4 C5 N1 0.0(5) .
C3 C4 C5 C6 179.3(3) .
K1 O3 C6 O4 -111.5(4) 1_655
K1 O3 C6 C5 67.7(5) 1_655
Cu1 O4 C6 O3 -171.5(3) 3_766
Cu1 O4 C6 C5 9.3(4) 3_766
N1 C5 C6 O3 -176.1(3) .
C4 C5 C6 O3 4.5(5) .
N1 C5 C6 O4 3.1(5) .
C4 C5 C6 O4 -176.3(3) .
C5 N1 C7 C2 2.8(5) .
Cu1 N1 C7 C2 -163.4(3) 3_766
C3 C2 C7 N1 -0.4(5) .
C1 C2 C7 N1 177.8(3) .
K1 O6 C8 O5 53.6(5) .
K1 O6 C8 C9 -127.2(3) .
Cu1 O5 C8 O6 179.2(3) .
Cu1 O5 C8 C9 0.0(4) .
C13 N2 C9 C10 0.2(5) .
Cu1 N2 C9 C10 174.5(3) .
C13 N2 C9 C8 -179.2(3) .
Cu1 N2 C9 C8 -4.9(3) .
O6 C8 C9 N2 -175.9(3) .
O5 C8 C9 N2 3.4(4) .
O6 C8 C9 C10 4.7(5) .
O5 C8 C9 C10 -176.0(3) .
N2 C9 C10 C11 0.3(5) .
C8 C9 C10 C11 179.6(3) .
C9 C10 C11 C12 -0.2(5) .
C10 C11 C12 C13 -0.2(5) .
C10 C11 C12 C14 -178.7(3) .
C9 N2 C13 C12 -0.7(5) .
Cu1 N2 C13 C12 -173.9(3) .
C11 C12 C13 N2 0.7(5) .
C14 C12 C13 N2 179.2(3) .
La1 O8 C14 O7 83.8(5) 1_455
La1 O8 C14 C12 -97.1(4) 1_455
C11 C12 C14 O7 -5.9(5) .
C13 C12 C14 O7 175.6(3) .
C11 C12 C14 O8 174.9(3) .
C13 C12 C14 O8 -3.5(5) .
